data_7709933
loop_
_publ_author_name
'Biswas, Sneha'
'CHOWDHURY, TANIA'
'Ghosh, Avik'
'Das, Abhijit K.'
'Das, Debasis'

_publ_section_title
;
 Effect of O-substitution in imidazole based Zn(II) dual fluorescent
 probes in the light of arsenate detection in potable water: A combined
 experimental and theoretical approach
;
_journal_name_full 'Dalton Transactions'
_journal_paper_doi 10.1039/D2DT00357K
_journal_year 2022
_chemical_formula_moiety 'C28 H32 I2 N6 O4 Zn2, C3 H7 N O'
_chemical_formula_sum 'C31 H39 I2 N7 O5 Zn2'
_chemical_formula_weight 974.23
_space_group_crystal_system monoclinic
_space_group_IT_number 15
_space_group_name_Hall '-I 2ya'
_space_group_name_H-M_alt 'I 1 2/a 1'
_atom_sites_solution_hydrogens geom
_audit_creation_method SHELXL-2018/3
_audit_update_record
;
2022-04-01 deposited with the CCDC.	2022-04-06 downloaded from the CCDC.
;
_cell_angle_alpha 90
_cell_angle_beta 98.667(4)
_cell_angle_gamma 90
_cell_formula_units_Z 4
_cell_length_a 15.3913(10)
_cell_length_b 10.5360(7)
_cell_length_c 23.7205(16)
_cell_measurement_reflns_used 2842
_cell_measurement_temperature 296(2)
_cell_measurement_theta_max 20.94
_cell_measurement_theta_min 2.96
_cell_volume 3802.7(4)
_computing_cell_refinement 'Bruker SAINT'
_computing_data_collection 'Bruker APEX2'
_computing_data_reduction 'Bruker SAINT'
_computing_structure_refinement 'SHELXL-2018/3 (Sheldrick, 2018)'
_computing_structure_solution 'SHELXT 2014/5 (Sheldrick, 2014)'
_diffrn_ambient_temperature 296(2)
_diffrn_measured_fraction_theta_full 0.992
_diffrn_measured_fraction_theta_max 0.990
_diffrn_measurement_device_type 'Bruker APEX-II CCD'
_diffrn_measurement_method '\f and \w scans'
_diffrn_radiation_type MoK\a
_diffrn_radiation_wavelength 0.71073
_diffrn_reflns_av_R_equivalents 0.1455
_diffrn_reflns_av_unetI/netI 0.1750
_diffrn_reflns_Laue_measured_fraction_full 0.992
_diffrn_reflns_Laue_measured_fraction_max 0.990
_diffrn_reflns_limit_h_max 18
_diffrn_reflns_limit_h_min -17
_diffrn_reflns_limit_k_max 12
_diffrn_reflns_limit_k_min -12
_diffrn_reflns_limit_l_max 28
_diffrn_reflns_limit_l_min -28
_diffrn_reflns_number 16959
_diffrn_reflns_point_group_measured_fraction_full 0.992
_diffrn_reflns_point_group_measured_fraction_max 0.990
_diffrn_reflns_theta_full 25.242
_diffrn_reflns_theta_max 25.711
_diffrn_reflns_theta_min 2.351
_diffrn_source 'fine-focus sealed tube'
_exptl_absorpt_coefficient_mu 2.931
_exptl_absorpt_correction_T_max 0.653
_exptl_absorpt_correction_T_min 0.378
_exptl_absorpt_correction_type multi-scan
_exptl_absorpt_process_details SADABS
_exptl_crystal_colour yellow
_exptl_crystal_density_diffrn 1.702
_exptl_crystal_description needle
_exptl_crystal_F_000 1920
_exptl_crystal_size_max 0.33
_exptl_crystal_size_mid 0.21
_exptl_crystal_size_min 0.12
_refine_diff_density_max 0.821
_refine_diff_density_min -0.684
_refine_diff_density_rms 0.146
_refine_ls_extinction_method none
_refine_ls_goodness_of_fit_ref 0.982
_refine_ls_hydrogen_treatment constr
_refine_ls_matrix_type full
_refine_ls_number_parameters 227
_refine_ls_number_reflns 3591
_refine_ls_number_restraints 6
_refine_ls_restrained_S_all 0.982
_refine_ls_R_factor_all 0.2099
_refine_ls_R_factor_gt 0.0710
_refine_ls_shift/su_max 0.000
_refine_ls_shift/su_mean 0.000
_refine_ls_structure_factor_coef Fsqd
_refine_ls_weighting_details 'w=1/[\s^2^(Fo^2^)+(0.0607P)^2^] where P=(Fo^2^+2Fc^2^)/3'
_refine_ls_weighting_scheme calc
_refine_ls_wR_factor_gt 0.1146
_refine_ls_wR_factor_ref 0.1546
_reflns_Friedel_coverage 0.000
_reflns_number_gt 1538
_reflns_number_total 3591
_reflns_threshold_expression 'I > 2\s(I)'
_cod_data_source_file d2dt00357k2.cif
_cod_data_source_block shelx_CCDC1
_cod_original_sg_symbol_H-M 'I 2/a'
_cod_database_code 7709933
_shelx_shelxl_version_number 2018/3
_shelx_space_group_comment
;
The symmetry employed for this shelxl refinement is uniquely defined
by the following loop, which should always be used as a source of
symmetry information in preference to the above space-group names.
They are only intended as comments.
;
_shelx_estimated_absorpt_t_min 0.416
_shelx_estimated_absorpt_t_max 0.615

loop_
_space_group_symop_operation_xyz
'x, y, z'
'-x+1/2, y, -z'
'x+1/2, y+1/2, z+1/2'
'-x+1, y+1/2, -z+1/2'
'-x, -y, -z'
'x-1/2, -y, z'
'-x+1/2, -y+1/2, -z+1/2'
'x, -y+1/2, z+1/2'

loop_
_atom_site_label
_atom_site_type_symbol
_atom_site_fract_x
_atom_site_fract_y
_atom_site_fract_z
_atom_site_U_iso_or_equiv
_atom_site_adp_type
_atom_site_occupancy
_atom_site_site_symmetry_order
_atom_site_calc_flag
_atom_site_refinement_flags_posn
_atom_site_refinement_flags_adp
_atom_site_refinement_flags_occupancy
_atom_site_disorder_assembly
_atom_site_disorder_group
Zn1 Zn 0.36922(8) 0.51869(11) 0.35702(5) 0.0505(4) Uani 1 1 d . . . . .
I1 I 0.43970(5) 0.66656(7) 0.29177(3) 0.0615(3) Uani 1 1 d . . . . .
O1 O 0.4075(4) 0.3461(6) 0.3631(3) 0.0535(19) Uani 1 1 d . . . . .
O2 O 0.4872(5) 0.1271(6) 0.3690(3) 0.066(2) Uani 1 1 d . . . . .
N1 N 0.2422(5) 0.4827(8) 0.3329(3) 0.048(2) Uani 1 1 d . . . . .
N2 N 0.1009(5) 0.5840(8) 0.4691(4) 0.045(2) Uani 1 1 d . . . . .
N3 N 0.1067(5) 0.5827(8) 0.5630(4) 0.047(2) Uani 1 1 d . . . . .
C1 C 0.3975(7) 0.1263(10) 0.3484(4) 0.047(3) Uani 1 1 d . . . . .
C2 C 0.3529(9) 0.0169(11) 0.3320(5) 0.062(3) Uani 1 1 d . . . . .
H2 H 0.382213 -0.060459 0.332926 0.074 Uiso 1 1 calc R U . . .
C3 C 0.2623(9) 0.0236(11) 0.3138(5) 0.066(4) Uani 1 1 d . . . . .
H3 H 0.230506 -0.050155 0.303744 0.080 Uiso 1 1 calc R U . . .
C4 C 0.2209(8) 0.1371(11) 0.3108(4) 0.060(3) Uani 1 1 d . . . . .
H4 H 0.160728 0.140575 0.298318 0.072 Uiso 1 1 calc R U . . .
C5 C 0.2677(7) 0.2510(10) 0.3263(4) 0.048(3) Uani 1 1 d . . . . .
C6 C 0.3614(8) 0.2495(9) 0.3462(4) 0.044(3) Uani 1 1 d . . . . .
C7 C 0.2172(7) 0.3676(12) 0.3217(4) 0.054(3) Uani 1 1 d . . . . .
H7 H 0.157487 0.357772 0.308687 0.065 Uiso 1 1 calc R U . . .
C8 C 0.5366(8) 0.0130(10) 0.3647(5) 0.091(4) Uani 1 1 d . . . . .
H8A H 0.518719 -0.050163 0.389767 0.136 Uiso 1 1 calc R U . . .
H8B H 0.598082 0.030439 0.375290 0.136 Uiso 1 1 calc R U . . .
H8C H 0.525958 -0.017642 0.326151 0.136 Uiso 1 1 calc R U . . .
C10 C 0.1766(7) 0.5839(10) 0.3243(4) 0.063(3) Uani 1 1 d . . . . .
H10A H 0.122662 0.550540 0.303052 0.076 Uiso 1 1 calc R U . . .
H10B H 0.197575 0.650915 0.301733 0.076 Uiso 1 1 calc R U . . .
C11 C 0.1576(7) 0.6384(9) 0.3798(5) 0.053(3) Uani 1 1 d . . . . .
H11A H 0.120401 0.712634 0.372161 0.064 Uiso 1 1 calc R U . . .
H11B H 0.212250 0.664984 0.402605 0.064 Uiso 1 1 calc R U . . .
C12 C 0.1127(7) 0.5423(10) 0.4125(5) 0.061(3) Uani 1 1 d . . . . .
H12A H 0.055545 0.522791 0.390933 0.073 Uiso 1 1 calc R U . . .
H12B H 0.146984 0.464754 0.415825 0.073 Uiso 1 1 calc R U . . .
C13 C 0.0551(7) 0.6877(10) 0.4828(5) 0.057(3) Uani 1 1 d . . . . .
H13 H 0.026254 0.747247 0.457788 0.068 Uiso 1 1 calc R U . . .
C14 C 0.0603(7) 0.6862(10) 0.5401(5) 0.057(3) Uani 1 1 d . . . . .
H14 H 0.035754 0.747223 0.561170 0.069 Uiso 1 1 calc R U . . .
C15 C 0.1295(7) 0.5262(11) 0.5186(5) 0.058(3) Uani 1 1 d . . . . .
H15 H 0.162753 0.452122 0.521088 0.070 Uiso 1 1 calc R U . . .
C17 C 0.223(2) -0.0493(16) 0.5225(14) 0.158(18) Uani 0.5 1 d G . P A -1
H17A H 0.256995 -0.117889 0.510204 0.237 Uiso 0.5 1 calc R U P A -1
H17B H 0.224766 -0.054139 0.563077 0.237 Uiso 0.5 1 calc R U P A -1
H17C H 0.163667 -0.055169 0.503890 0.237 Uiso 0.5 1 calc R U P A -1
C18 C 0.3364(17) 0.0666(19) 0.4784(14) 0.168(17) Uani 0.5 1 d G . P A -1
H18A H 0.352381 -0.020081 0.472963 0.252 Uiso 0.5 1 calc R U P A -1
H18B H 0.322217 0.107453 0.442004 0.252 Uiso 0.5 1 calc R U P A -1
H18C H 0.384776 0.109958 0.500621 0.252 Uiso 0.5 1 calc R U P A -1
C16 C 0.226(2) 0.1802(16) 0.5205(15) 0.134(14) Uani 0.5 1 d G . P A -1
H16 H 0.178086 0.178035 0.539853 0.160 Uiso 0.5 1 calc R U P A -1
N4 N 0.2607(14) 0.0706(13) 0.5081(8) 0.086(7) Uani 0.5 1 d G U P A -1
O3 O 0.254(3) 0.2859(13) 0.508(2) 0.156(13) Uani 0.5 1 d G . P A -1

loop_
_atom_site_aniso_label
_atom_site_aniso_U_11
_atom_site_aniso_U_22
_atom_site_aniso_U_33
_atom_site_aniso_U_23
_atom_site_aniso_U_13
_atom_site_aniso_U_12
Zn1 0.0462(9) 0.0422(8) 0.0619(9) -0.0040(6) 0.0045(6) 0.0003(6)
I1 0.0582(6) 0.0524(5) 0.0732(6) 0.0080(4) 0.0076(4) -0.0027(4)
O1 0.046(5) 0.026(4) 0.085(5) -0.006(4) -0.001(4) -0.004(3)
O2 0.057(6) 0.038(5) 0.099(6) -0.014(4) 0.000(5) 0.006(4)
N1 0.043(6) 0.042(6) 0.060(6) -0.007(5) 0.017(4) 0.012(5)
N2 0.045(6) 0.034(5) 0.056(6) -0.008(5) 0.002(5) -0.006(4)
N3 0.040(6) 0.039(6) 0.062(6) -0.001(5) 0.008(5) 0.003(4)
C1 0.050(8) 0.043(7) 0.046(7) -0.009(5) -0.001(6) -0.010(6)
C2 0.063(10) 0.055(8) 0.072(8) 0.003(6) 0.025(7) 0.007(7)
C3 0.080(11) 0.038(8) 0.087(10) -0.010(6) 0.035(8) -0.011(7)
C4 0.046(8) 0.065(9) 0.066(8) -0.015(6) 0.002(6) -0.021(7)
C5 0.051(8) 0.053(8) 0.042(7) 0.002(5) 0.012(6) 0.004(7)
C6 0.063(9) 0.030(7) 0.042(7) -0.003(5) 0.015(6) 0.011(6)
C7 0.040(8) 0.080(10) 0.043(7) 0.002(6) 0.009(5) 0.000(7)
C8 0.088(11) 0.056(9) 0.130(12) -0.002(8) 0.022(9) 0.013(8)
C10 0.063(9) 0.066(8) 0.061(8) 0.013(6) 0.013(7) 0.018(7)
C11 0.047(7) 0.046(7) 0.070(8) -0.006(6) 0.017(6) 0.011(6)
C12 0.050(8) 0.071(9) 0.060(8) -0.022(7) 0.009(6) 0.000(6)
C13 0.073(9) 0.045(8) 0.050(8) 0.001(6) -0.001(6) 0.015(6)
C14 0.071(9) 0.047(8) 0.055(8) -0.012(6) 0.010(6) 0.014(6)
C15 0.052(8) 0.056(8) 0.070(9) 0.017(7) 0.017(7) 0.009(6)
C17 0.26(6) 0.08(2) 0.14(4) -0.01(2) 0.03(3) -0.05(3)
C18 0.21(5) 0.11(3) 0.20(4) 0.04(3) 0.08(4) 0.02(3)
C16 0.13(3) 0.11(3) 0.18(4) -0.06(3) 0.09(3) 0.00(3)
N4 0.096(11) 0.077(9) 0.086(11) -0.009(9) 0.011(9) -0.004(9)
O3 0.141(17) 0.064(11) 0.28(4) 0.03(3) 0.09(2) -0.01(4)

loop_
_atom_type_symbol
_atom_type_description
_atom_type_scat_dispersion_real
_atom_type_scat_dispersion_imag
_atom_type_scat_source
C C 0.0033 0.0016 'International Tables Vol C Tables 4.2.6.8 and 6.1.1.4'
H H 0.0000 0.0000 'International Tables Vol C Tables 4.2.6.8 and 6.1.1.4'
I I -0.4742 1.8119 'International Tables Vol C Tables 4.2.6.8 and 6.1.1.4'
N N 0.0061 0.0033 'International Tables Vol C Tables 4.2.6.8 and 6.1.1.4'
O O 0.0106 0.0060 'International Tables Vol C Tables 4.2.6.8 and 6.1.1.4'
Zn Zn 0.2839 1.4301 'International Tables Vol C Tables 4.2.6.8 and 6.1.1.4'

loop_
_geom_angle_atom_site_label_1
_geom_angle_atom_site_label_2
_geom_angle_atom_site_label_3
_geom_angle
_geom_angle_site_symmetry_1
_geom_angle_site_symmetry_3
_geom_angle_publ_flag
O1 Zn1 N1 96.9(3) . . ?
O1 Zn1 N3 103.8(3) . 2_556 ?
N1 Zn1 N3 111.8(3) . 2_556 ?
O1 Zn1 I1 118.2(2) . . ?
N1 Zn1 I1 115.6(2) . . ?
N3 Zn1 I1 109.6(3) 2_556 . ?
C6 O1 Zn1 126.0(7) . . ?
C1 O2 C8 118.6(8) . . ?
C7 N1 C10 118.6(9) . . ?
C7 N1 Zn1 119.3(7) . . ?
C10 N1 Zn1 122.0(7) . . ?
C15 N2 C13 105.6(9) . . ?
C15 N2 C12 127.2(10) . . ?
C13 N2 C12 127.2(9) . . ?
C15 N3 C14 103.3(9) . . ?
C15 N3 Zn1 125.5(8) . 2_556 ?
C14 N3 Zn1 131.1(8) . 2_556 ?
C2 C1 O2 122.2(10) . . ?
C2 C1 C6 125.9(11) . . ?
O2 C1 C6 111.8(9) . . ?
C1 C2 C3 118.7(11) . . ?
C1 C2 H2 120.7 . . ?
C3 C2 H2 120.7 . . ?
C4 C3 C2 120.1(11) . . ?
C4 C3 H3 120.0 . . ?
C2 C3 H3 120.0 . . ?
C3 C4 C5 121.2(11) . . ?
C3 C4 H4 119.4 . . ?
C5 C4 H4 119.4 . . ?
C4 C5 C6 121.1(10) . . ?
C4 C5 C7 116.9(11) . . ?
C6 C5 C7 122.0(10) . . ?
O1 C6 C1 121.8(10) . . ?
O1 C6 C5 125.1(9) . . ?
C1 C6 C5 113.0(10) . . ?
N1 C7 C5 130.0(11) . . ?
N1 C7 H7 115.0 . . ?
C5 C7 H7 115.0 . . ?
O2 C8 H8A 109.5 . . ?
O2 C8 H8B 109.5 . . ?
H8A C8 H8B 109.5 . . ?
O2 C8 H8C 109.5 . . ?
H8A C8 H8C 109.5 . . ?
H8B C8 H8C 109.5 . . ?
N1 C10 C11 112.2(9) . . ?
N1 C10 H10A 109.2 . . ?
C11 C10 H10A 109.2 . . ?
N1 C10 H10B 109.2 . . ?
C11 C10 H10B 109.2 . . ?
H10A C10 H10B 107.9 . . ?
C10 C11 C12 111.0(9) . . ?
C10 C11 H11A 109.4 . . ?
C12 C11 H11A 109.4 . . ?
C10 C11 H11B 109.4 . . ?
C12 C11 H11B 109.4 . . ?
H11A C11 H11B 108.0 . . ?
N2 C12 C11 113.9(8) . . ?
N2 C12 H12A 108.8 . . ?
C11 C12 H12A 108.8 . . ?
N2 C12 H12B 108.8 . . ?
C11 C12 H12B 108.8 . . ?
H12A C12 H12B 107.7 . . ?
C14 C13 N2 106.0(9) . . ?
C14 C13 H13 127.0 . . ?
N2 C13 H13 127.0 . . ?
C13 C14 N3 111.0(9) . . ?
C13 C14 H14 124.5 . . ?
N3 C14 H14 124.5 . . ?
N3 C15 N2 114.1(10) . . ?
N3 C15 H15 123.0 . . ?
N2 C15 H15 123.0 . . ?
N4 C17 H17A 109.5 . . ?
N4 C17 H17B 109.5 . . ?
H17A C17 H17B 109.5 . . ?
N4 C17 H17C 109.5 . . ?
H17A C17 H17C 109.5 . . ?
H17B C17 H17C 109.5 . . ?
N4 C18 H18A 109.5 . . ?
N4 C18 H18B 109.5 . . ?
H18A C18 H18B 109.5 . . ?
N4 C18 H18C 109.5 . . ?
H18A C18 H18C 109.5 . . ?
H18B C18 H18C 109.5 . . ?
O3 C16 N4 124.6 . . ?
O3 C16 H16 117.7 . . ?
N4 C16 H16 117.7 . . ?
C16 N4 C17 121.5 . . ?
C16 N4 C18 120.7 . . ?
C17 N4 C18 117.8 . . ?

loop_
_geom_bond_atom_site_label_1
_geom_bond_atom_site_label_2
_geom_bond_distance
_geom_bond_site_symmetry_2
_geom_bond_publ_flag
Zn1 O1 1.910(6) . ?
Zn1 N1 1.988(8) . ?
Zn1 N3 1.994(8) 2_556 ?
Zn1 I1 2.5506(14) . ?
O1 C6 1.271(11) . ?
O2 C1 1.392(12) . ?
O2 C8 1.434(11) . ?
N1 C7 1.289(11) . ?
N1 C10 1.461(12) . ?
N2 C15 1.337(12) . ?
N2 C13 1.365(11) . ?
N2 C12 1.450(11) . ?
N3 C15 1.304(12) . ?
N3 C14 1.370(12) . ?
C1 C2 1.369(13) . ?
C1 C6 1.409(13) . ?
C2 C3 1.397(14) . ?
C2 H2 0.9300 . ?
C3 C4 1.352(14) . ?
C3 H3 0.9300 . ?
C4 C5 1.419(13) . ?
C4 H4 0.9300 . ?
C5 C6 1.449(14) . ?
C5 C7 1.449(14) . ?
C7 H7 0.9300 . ?
C8 H8A 0.9600 . ?
C8 H8B 0.9600 . ?
C8 H8C 0.9600 . ?
C10 C11 1.504(12) . ?
C10 H10A 0.9700 . ?
C10 H10B 0.9700 . ?
C11 C12 1.506(13) . ?
C11 H11A 0.9700 . ?
C11 H11B 0.9700 . ?
C12 H12A 0.9700 . ?
C12 H12B 0.9700 . ?
C13 C14 1.348(13) . ?
C13 H13 0.9300 . ?
C14 H14 0.9300 . ?
C15 H15 0.9300 . ?
C17 N4 1.4493 . ?
C17 H17A 0.9600 . ?
C17 H17B 0.9600 . ?
C17 H17C 0.9600 . ?
C18 N4 1.4506 . ?
C18 H18A 0.9600 . ?
C18 H18B 0.9600 . ?
C18 H18C 0.9600 . ?
C16 O3 1.2436 . ?
C16 N4 1.3213 . ?
C16 H16 0.9300 . ?

loop_
_geom_torsion_atom_site_label_1
_geom_torsion_atom_site_label_2
_geom_torsion_atom_site_label_3
_geom_torsion_atom_site_label_4
_geom_torsion
_geom_torsion_site_symmetry_1
_geom_torsion_site_symmetry_2
_geom_torsion_site_symmetry_3
_geom_torsion_site_symmetry_4
_geom_torsion_publ_flag
C8 O2 C1 C2 9.5(15) . . . . ?
C8 O2 C1 C6 -169.5(9) . . . . ?
O2 C1 C2 C3 177.7(9) . . . . ?
C6 C1 C2 C3 -3.4(16) . . . . ?
C1 C2 C3 C4 2.3(16) . . . . ?
C2 C3 C4 C5 -0.5(17) . . . . ?
C3 C4 C5 C6 -0.3(16) . . . . ?
C3 C4 C5 C7 -179.8(10) . . . . ?
Zn1 O1 C6 C1 174.8(7) . . . . ?
Zn1 O1 C6 C5 -9.0(14) . . . . ?
C2 C1 C6 O1 179.1(10) . . . . ?
O2 C1 C6 O1 -1.9(13) . . . . ?
C2 C1 C6 C5 2.4(15) . . . . ?
O2 C1 C6 C5 -178.6(8) . . . . ?
C4 C5 C6 O1 -177.0(9) . . . . ?
C7 C5 C6 O1 2.5(15) . . . . ?
C4 C5 C6 C1 -0.5(13) . . . . ?
C7 C5 C6 C1 179.0(9) . . . . ?
C10 N1 C7 C5 179.9(9) . . . . ?
Zn1 N1 C7 C5 3.4(14) . . . . ?
C4 C5 C7 N1 179.8(10) . . . . ?
C6 C5 C7 N1 0.3(16) . . . . ?
C7 N1 C10 C11 109.3(11) . . . . ?
Zn1 N1 C10 C11 -74.3(10) . . . . ?
N1 C10 C11 C12 -67.1(12) . . . . ?
C15 N2 C12 C11 -123.1(11) . . . . ?
C13 N2 C12 C11 59.8(13) . . . . ?
C10 C11 C12 N2 173.8(9) . . . . ?
C15 N2 C13 C14 0.8(11) . . . . ?
C12 N2 C13 C14 178.4(9) . . . . ?
N2 C13 C14 N3 -1.3(12) . . . . ?
C15 N3 C14 C13 1.2(12) . . . . ?
Zn1 N3 C14 C13 -175.1(7) 2_556 . . . ?
C14 N3 C15 N2 -0.7(12) . . . . ?
Zn1 N3 C15 N2 175.9(6) 2_556 . . . ?
C13 N2 C15 N3 -0.1(12) . . . . ?
C12 N2 C15 N3 -177.7(9) . . . . ?
O3 C16 N4 C17 -178.4 . . . . ?
O3 C16 N4 C18 0.4 . . . . ?
